data_1568351
loop_
_publ_author_name
'Tendera, Lukas'
'Fantuzzi, Felipe'
'Marder, Todd B.'
'Radius, Udo'

_publ_section_title
;
 Nickel boryl complexes and nickel-catalyzed alkyne borylation.
;
_journal_issue 8
_journal_name_full 'Chemical science'
_journal_page_first 2215
_journal_page_last 2228
_journal_paper_doi 10.1039/d2sc04690c
_journal_volume 14
_journal_year 2023
_chemical_formula_moiety 'C26 H18 B2 O4'
_chemical_formula_sum 'C26 H18 B2 O4'
_chemical_formula_weight 416.02
_space_group_crystal_system triclinic
_space_group_IT_number 2
_space_group_name_Hall '-P 1'
_space_group_name_H-M_alt 'P -1'
_atom_sites_solution_hydrogens geom
_audit_creation_method SHELXL-2018/3
_audit_update_record
;
2022-08-20 deposited with the CCDC.	2023-01-27 downloaded from the CCDC.
;
_cell_angle_alpha 81.5130(10)
_cell_angle_beta 82.3600(10)
_cell_angle_gamma 66.2130(10)
_cell_formula_units_Z 4
_cell_length_a 9.80080(10)
_cell_length_b 11.16390(10)
_cell_length_c 20.6104(3)
_cell_measurement_reflns_used 23904
_cell_measurement_temperature 100.00(10)
_cell_measurement_theta_max 77.2800
_cell_measurement_theta_min 4.3510
_cell_volume 2034.20(4)
_computing_cell_refinement 'CrysAlisPro 1.171.40.45a (Rigaku OD, 2019)'
_computing_data_collection 'CrysAlisPro 1.171.40.45a (Rigaku OD, 2019)'
_computing_data_reduction 'CrysAlisPro 1.171.40.45a (Rigaku OD, 2019)'
_computing_molecular_graphics 'SHELXL-2018/3 (Sheldrick, 2018)'
_computing_publication_material 'SHELXL-2018/3 (Sheldrick, 2018)'
_computing_structure_refinement 'SHELXL-2018/3 (Sheldrick, 2018)'
_computing_structure_solution 'SHELXT 2014/5 (Sheldrick, 2014)'
_diffrn_ambient_temperature 100.00(10)
_diffrn_detector 'Hybrid Pixel Array Detector'
_diffrn_detector_type HyPix
_diffrn_measured_fraction_theta_full 1.000
_diffrn_measured_fraction_theta_max 0.998
_diffrn_measurement_device 'four-circle diffractometer'
_diffrn_measurement_device_type 'XtaLAB Synergy, Dualflex, HyPix'
_diffrn_measurement_method '\w scans'
_diffrn_radiation_monochromator mirror
_diffrn_radiation_probe x-ray
_diffrn_radiation_type 'Cu K\a'
_diffrn_radiation_wavelength 1.54184
_diffrn_reflns_av_R_equivalents 0.0405
_diffrn_reflns_av_unetI/netI 0.0299
_diffrn_reflns_Laue_measured_fraction_full 1.000
_diffrn_reflns_Laue_measured_fraction_max 0.998
_diffrn_reflns_limit_h_max 11
_diffrn_reflns_limit_h_min -12
_diffrn_reflns_limit_k_max 13
_diffrn_reflns_limit_k_min -13
_diffrn_reflns_limit_l_max 25
_diffrn_reflns_limit_l_min -25
_diffrn_reflns_number 42444
_diffrn_reflns_point_group_measured_fraction_full 1.000
_diffrn_reflns_point_group_measured_fraction_max 0.998
_diffrn_reflns_theta_full 67.684
_diffrn_reflns_theta_max 74.502
_diffrn_reflns_theta_min 2.175
_diffrn_source 'micro-focus sealed X-ray tube'
_diffrn_source_type 'PhotonJet (Cu) X-ray Source'
_exptl_absorpt_coefficient_mu 0.717
_exptl_absorpt_correction_T_max 1.000
_exptl_absorpt_correction_T_min 0.454
_exptl_absorpt_correction_type gaussian
_exptl_absorpt_process_details
;
CrysAlisPro 1.171.40.49a (Rigaku Oxford Diffraction, 2019)
Numerical absorption correction based on gaussian integration over
			a multifaceted crystal model
Empirical absorption correction using spherical harmonics,
 implemented in SCALE3 ABSPACK scaling algorithm.
;
_exptl_crystal_colour colorless
_exptl_crystal_density_diffrn 1.358
_exptl_crystal_description block
_exptl_crystal_F_000 864
_exptl_crystal_size_max 0.337
_exptl_crystal_size_mid 0.216
_exptl_crystal_size_min 0.108
_refine_diff_density_max 0.291
_refine_diff_density_min -0.241
_refine_diff_density_rms 0.043
_refine_ls_extinction_method none
_refine_ls_goodness_of_fit_ref 0.647
_refine_ls_hydrogen_treatment constr
_refine_ls_matrix_type full
_refine_ls_number_parameters 577
_refine_ls_number_reflns 8287
_refine_ls_number_restraints 0
_refine_ls_restrained_S_all 0.647
_refine_ls_R_factor_all 0.0397
_refine_ls_R_factor_gt 0.0368
_refine_ls_shift/su_max 0.000
_refine_ls_shift/su_mean 0.000
_refine_ls_structure_factor_coef Fsqd
_refine_ls_weighting_details 'w=1/[\s^2^(Fo^2^)+(0.0745P)^2^+2.3544P] where P=(Fo^2^+2Fc^2^)/3'
_refine_ls_weighting_scheme calc
_refine_ls_wR_factor_gt 0.0941
_refine_ls_wR_factor_ref 0.0973
_reflns_Friedel_coverage 0.000
_reflns_number_gt 7579
_reflns_number_total 8287
_reflns_threshold_expression 'I > 2\s(I)'
_cod_data_source_file d2sc04690c2.cif
_cod_data_source_block compound_3
_cod_depositor_comments 'Adding full bibliography for 1568336--1568351.cif.'
_cod_database_code 1568351
_shelx_shelxl_version_number 2018/3
_shelx_space_group_comment
;
The symmetry employed for this shelxl refinement is uniquely defined
by the following loop, which should always be used as a source of
symmetry information in preference to the above space-group names.
They are only intended as comments.
;

loop_
_space_group_symop_operation_xyz
'x, y, z'
'-x, -y, -z'

loop_
_atom_site_label
_atom_site_type_symbol
_atom_site_fract_x
_atom_site_fract_y
_atom_site_fract_z
_atom_site_U_iso_or_equiv
_atom_site_adp_type
_atom_site_occupancy
_atom_site_site_symmetry_order
_atom_site_calc_flag
_atom_site_refinement_flags_posn
_atom_site_refinement_flags_adp
_atom_site_refinement_flags_occupancy
_atom_site_disorder_assembly
_atom_site_disorder_group
O001 O 0.92961(9) 0.66902(8) 0.56897(4) 0.02039(17) Uani 1 1 d . . . . .
B1 B 0.80563(15) 0.74465(13) 0.53459(7) 0.0201(3) Uani 1 1 d . . . . .
O002 O 0.71059(9) 0.57285(8) 0.09183(4) 0.02102(17) Uani 1 1 d . . . . .
B2 B 0.75004(15) 0.54126(13) 0.46532(7) 0.0200(3) Uani 1 1 d . . . . .
O003 O 0.75043(9) 0.50780(8) 0.53309(4) 0.02133(18) Uani 1 1 d . . . . .
B3 B 0.69822(15) 0.47205(13) 0.06398(7) 0.0211(3) Uani 1 1 d . . . . .
O004 O 0.70669(9) 0.46061(8) 0.43485(4) 0.02160(18) Uani 1 1 d . . . . .
B4 B 0.70004(16) 0.24883(13) -0.00373(7) 0.0222(3) Uani 1 1 d . . . . .
O005 O 0.83523(10) 0.14766(9) -0.01902(4) 0.02427(18) Uani 1 1 d . . . . .
O006 O 0.69421(9) 0.83333(8) 0.57308(4) 0.02278(18) Uani 1 1 d . . . . .
O007 O 0.62026(10) 0.30717(8) -0.05853(4) 0.02329(18) Uani 1 1 d . . . . .
O008 O 0.75483(10) 0.46784(8) -0.00131(4) 0.02306(18) Uani 1 1 d . . . . .
C009 C 0.71224(13) 0.65135(11) 0.31487(6) 0.0202(2) Uani 1 1 d . . . . .
H009 H 0.620621 0.652097 0.334192 0.024 Uiso 1 1 calc R U . . .
C00A C 0.89478(13) 0.71372(11) 0.63084(6) 0.0187(2) Uani 1 1 d . . . . .
C00B C 0.81562(13) 0.65689(11) 0.35388(6) 0.0192(2) Uani 1 1 d . . . . .
C00C C 0.74552(14) 0.64474(11) 0.24742(6) 0.0229(2) Uani 1 1 d . . . . .
H00C H 0.675740 0.641855 0.221856 0.028 Uiso 1 1 calc R U . . .
C00D C 0.75310(13) 0.81330(11) 0.63316(6) 0.0201(2) Uani 1 1 d . . . . .
C00E C 0.77476(13) 0.63465(12) 0.04124(6) 0.0204(2) Uani 1 1 d . . . . .
C00F C 0.70921(13) 0.40059(11) 0.54432(6) 0.0200(2) Uani 1 1 d . . . . .
C00G C 0.68215(13) 0.37302(11) 0.48515(6) 0.0211(2) Uani 1 1 d . . . . .
C00H C 0.98121(13) 0.67210(12) 0.68347(6) 0.0214(2) Uani 1 1 d . . . . .
H00H H 1.076009 0.604816 0.681646 0.026 Uiso 1 1 calc R U . . .
C00I C 0.63450(13) 0.37154(12) 0.10111(6) 0.0209(2) Uani 1 1 d . . . . .
C00J C 0.80331(13) 0.74789(11) 0.45861(6) 0.0196(2) Uani 1 1 d . . . . .
C00K C 0.81997(13) 0.86790(11) 0.42185(6) 0.0206(2) Uani 1 1 d . . . . .
C00L C 0.59686(13) 0.16087(11) 0.10255(6) 0.0211(2) Uani 1 1 d . . . . .
C00M C 0.56907(13) 0.38772(11) 0.17035(6) 0.0202(2) Uani 1 1 d . . . . .
C00N C 0.78897(13) 0.65579(11) 0.42712(6) 0.0198(2) Uani 1 1 d . . . . .
C00O C 0.83949(14) 0.14315(12) -0.08610(6) 0.0232(2) Uani 1 1 d . . . . .
C00P C 0.80307(13) 0.57053(12) -0.01466(6) 0.0214(2) Uani 1 1 d . . . . .
C00Q C 0.65004(14) 0.39662(12) 0.21894(6) 0.0225(2) Uani 1 1 d . . . . .
H00Q H 0.745171 0.396530 0.207680 0.027 Uiso 1 1 calc R U . . .
C00R C 0.69004(14) 0.87798(12) 0.68859(6) 0.0234(2) Uani 1 1 d . . . . .
H00R H 0.594877 0.944769 0.690023 0.028 Uiso 1 1 calc R U . . .
C00S C 0.88232(15) 0.64244(12) 0.21810(6) 0.0249(3) Uani 1 1 d . . . . .
H00S H 0.904769 0.636886 0.173082 0.030 Uiso 1 1 calc R U . . .
C00T C 0.69778(14) 0.32608(12) 0.60283(6) 0.0233(2) Uani 1 1 d . . . . .
H00T H 0.715775 0.344892 0.642570 0.028 Uiso 1 1 calc R U . . .
C00U C 0.50527(14) 0.11946(12) 0.07291(6) 0.0248(3) Uani 1 1 d . . . . .
H00U H 0.466878 0.163337 0.033237 0.030 Uiso 1 1 calc R U . . .
C00V C 0.91830(14) 0.73681(12) 0.73988(6) 0.0237(2) Uani 1 1 d . . . . .
H00V H 0.972604 0.711650 0.776796 0.028 Uiso 1 1 calc R U . . .
C00W C 0.42388(14) 0.39363(12) 0.18815(6) 0.0232(2) Uani 1 1 d . . . . .
H00W H 0.366956 0.390936 0.156135 0.028 Uiso 1 1 calc R U . . .
C00X C 0.95271(14) 0.65516(12) 0.32333(6) 0.0223(2) Uani 1 1 d . . . . .
H00X H 1.022853 0.658563 0.348502 0.027 Uiso 1 1 calc R U . . .
C00Y C 0.71579(15) 0.94849(12) 0.37751(6) 0.0241(2) Uani 1 1 d . . . . .
H00Y H 0.635709 0.927731 0.371613 0.029 Uiso 1 1 calc R U . . .
C00Z C 0.98538(14) 0.64844(12) 0.25613(6) 0.0252(3) Uani 1 1 d . . . . .
H00Z H 1.076684 0.647961 0.236512 0.030 Uiso 1 1 calc R U . . .
C010 C 0.63896(13) 0.27136(12) 0.06959(6) 0.0211(2) Uani 1 1 d . . . . .
C011 C 0.86969(14) 0.60928(13) -0.07252(6) 0.0250(3) Uani 1 1 d . . . . .
H011 H 0.889472 0.565535 -0.109908 0.030 Uiso 1 1 calc R U . . .
C012 C 0.65668(13) 0.09089(12) 0.16127(6) 0.0222(2) Uani 1 1 d . . . . .
H012 H 0.717814 0.117077 0.181630 0.027 Uiso 1 1 calc R U . . .
C013 C 0.80893(14) 0.74282(12) 0.04251(6) 0.0228(2) Uani 1 1 d . . . . .
H013 H 0.788545 0.786186 0.080063 0.027 Uiso 1 1 calc R U . . .
C014 C 0.77674(14) 0.83781(12) 0.74241(6) 0.0249(3) Uani 1 1 d . . . . .
H014 H 0.739138 0.879349 0.780648 0.030 Uiso 1 1 calc R U . . .
C015 C 0.93666(14) 0.90328(12) 0.43186(7) 0.0256(3) Uani 1 1 d . . . . .
H015 H 1.003546 0.853724 0.463105 0.031 Uiso 1 1 calc R U . . .
C016 C 0.65763(14) 0.22068(12) 0.59904(6) 0.0256(3) Uani 1 1 d . . . . .
H016 H 0.650110 0.167030 0.637235 0.031 Uiso 1 1 calc R U . . .
C017 C 0.59036(15) 0.40562(12) 0.28392(6) 0.0256(3) Uani 1 1 d . . . . .
H017 H 0.646132 0.410175 0.315927 0.031 Uiso 1 1 calc R U . . .
C018 C 0.44766(15) 0.40784(12) 0.30113(6) 0.0269(3) Uani 1 1 d . . . . .
H018 H 0.408322 0.412235 0.344753 0.032 Uiso 1 1 calc R U . . .
C019 C 0.36377(14) 0.40345(12) 0.25286(7) 0.0258(3) Uani 1 1 d . . . . .
H019 H 0.267148 0.407114 0.264010 0.031 Uiso 1 1 calc R U . . .
C01A C 0.71018(14) 0.23940(12) -0.11018(6) 0.0218(2) Uani 1 1 d . . . . .
C01B C 0.87571(14) 0.78320(13) -0.01573(6) 0.0256(3) Uani 1 1 d . . . . .
H01B H 0.900797 0.855553 -0.017177 0.031 Uiso 1 1 calc R U . . .
C01C C 0.62572(14) -0.01718(12) 0.18945(6) 0.0243(2) Uani 1 1 d . . . . .
H01C H 0.667849 -0.064202 0.227946 0.029 Uiso 1 1 calc R U . . .
C01D C 0.62866(14) 0.19388(12) 0.53981(7) 0.0271(3) Uani 1 1 d . . . . .
H01D H 0.601252 0.123399 0.539328 0.032 Uiso 1 1 calc R U . . .
C01E C 0.68248(15) 0.25491(13) -0.17530(6) 0.0257(3) Uani 1 1 d . . . . .
H01E H 0.596300 0.320261 -0.191629 0.031 Uiso 1 1 calc R U . . .
C01F C 0.94876(15) 0.05684(13) -0.12530(7) 0.0286(3) Uani 1 1 d . . . . .
H01F H 1.035781 -0.006787 -0.108783 0.034 Uiso 1 1 calc R U . . .
C01G C 0.47102(14) 0.01347(12) 0.10210(7) 0.0274(3) Uani 1 1 d . . . . .
H01G H 0.407389 -0.011489 0.082740 0.033 Uiso 1 1 calc R U . . .
C01H C 0.53188(14) -0.05505(12) 0.16015(7) 0.0269(3) Uani 1 1 d . . . . .
H01H H 0.509758 -0.126506 0.179483 0.032 Uiso 1 1 calc R U . . .
C01I C 0.73028(16) 1.05888(12) 0.34222(6) 0.0283(3) Uani 1 1 d . . . . .
H01I H 0.659620 1.112310 0.313194 0.034 Uiso 1 1 calc R U . . .
C01J C 0.63987(15) 0.27083(12) 0.48078(6) 0.0262(3) Uani 1 1 d . . . . .
H01J H 0.619963 0.254000 0.440955 0.031 Uiso 1 1 calc R U . . .
C01K C 0.90575(14) 0.71808(13) -0.07170(6) 0.0269(3) Uani 1 1 d . . . . .
H01K H 0.950993 0.747620 -0.109578 0.032 Uiso 1 1 calc R U . . .
C01L C 0.92132(16) 0.07041(14) -0.19125(7) 0.0313(3) Uani 1 1 d . . . . .
H01L H 0.991399 0.013838 -0.219619 0.038 Uiso 1 1 calc R U . . .
C01M C 0.85015(16) 1.08965(13) 0.35020(7) 0.0308(3) Uani 1 1 d . . . . .
H01M H 0.861841 1.162065 0.325419 0.037 Uiso 1 1 calc R U . . .
C01N C 0.79153(16) 0.16664(14) -0.21539(6) 0.0297(3) Uani 1 1 d . . . . .
H01N H 0.776746 0.172516 -0.259590 0.036 Uiso 1 1 calc R U . . .
C01O C 0.95276(15) 1.01252(13) 0.39513(8) 0.0318(3) Uani 1 1 d . . . . .
H01O H 1.032586 1.033885 0.400718 0.038 Uiso 1 1 calc R U . . .

loop_
_atom_site_aniso_label
_atom_site_aniso_U_11
_atom_site_aniso_U_22
_atom_site_aniso_U_33
_atom_site_aniso_U_23
_atom_site_aniso_U_13
_atom_site_aniso_U_12
O001 0.0236(4) 0.0213(4) 0.0172(4) -0.0044(3) -0.0007(3) -0.0092(3)
B1 0.0235(6) 0.0188(6) 0.0206(6) -0.0017(5) -0.0008(5) -0.0115(5)
O002 0.0242(4) 0.0225(4) 0.0186(4) -0.0018(3) 0.0005(3) -0.0122(3)
B2 0.0206(6) 0.0208(6) 0.0191(6) -0.0032(5) -0.0008(5) -0.0086(5)
O003 0.0271(4) 0.0206(4) 0.0192(4) -0.0012(3) -0.0011(3) -0.0130(3)
B3 0.0200(6) 0.0213(6) 0.0219(6) -0.0034(5) -0.0022(5) -0.0074(5)
O004 0.0283(4) 0.0218(4) 0.0178(4) -0.0014(3) 0.0002(3) -0.0139(3)
B4 0.0245(6) 0.0220(6) 0.0228(7) -0.0022(5) -0.0027(5) -0.0117(5)
O005 0.0256(4) 0.0269(4) 0.0188(4) -0.0024(3) -0.0016(3) -0.0089(4)
O006 0.0240(4) 0.0238(4) 0.0188(4) -0.0020(3) -0.0024(3) -0.0075(3)
O007 0.0257(4) 0.0235(4) 0.0215(4) -0.0038(3) -0.0024(3) -0.0098(3)
O008 0.0271(4) 0.0237(4) 0.0214(4) -0.0035(3) -0.0005(3) -0.0132(3)
C009 0.0214(5) 0.0168(5) 0.0232(6) -0.0005(4) -0.0020(4) -0.0087(4)
C00A 0.0239(6) 0.0186(5) 0.0167(5) -0.0034(4) 0.0018(4) -0.0121(5)
C00B 0.0245(6) 0.0147(5) 0.0197(6) -0.0015(4) -0.0007(4) -0.0094(4)
C00C 0.0293(6) 0.0174(5) 0.0227(6) -0.0002(4) -0.0074(5) -0.0087(5)
C00D 0.0238(6) 0.0197(5) 0.0184(5) 0.0004(4) -0.0023(4) -0.0109(5)
C00E 0.0199(5) 0.0230(6) 0.0177(5) 0.0016(4) -0.0024(4) -0.0086(5)
C00F 0.0200(5) 0.0175(5) 0.0221(6) -0.0018(4) 0.0010(4) -0.0077(4)
C00G 0.0224(6) 0.0190(5) 0.0212(6) -0.0011(4) 0.0015(4) -0.0086(4)
C00H 0.0216(6) 0.0212(6) 0.0226(6) -0.0023(4) -0.0018(4) -0.0097(5)
C00I 0.0197(5) 0.0213(6) 0.0216(6) -0.0021(4) -0.0029(4) -0.0077(4)
C00J 0.0191(5) 0.0200(5) 0.0199(5) -0.0012(4) -0.0012(4) -0.0082(4)
C00K 0.0244(6) 0.0197(5) 0.0191(5) -0.0052(4) 0.0023(4) -0.0102(5)
C00L 0.0205(5) 0.0190(5) 0.0234(6) -0.0052(4) 0.0009(4) -0.0071(4)
C00M 0.0234(6) 0.0155(5) 0.0226(6) -0.0016(4) -0.0011(4) -0.0088(4)
C00N 0.0198(5) 0.0199(5) 0.0199(6) -0.0016(4) -0.0019(4) -0.0082(4)
C00O 0.0279(6) 0.0269(6) 0.0189(6) -0.0026(5) -0.0002(5) -0.0153(5)
C00P 0.0214(5) 0.0209(6) 0.0229(6) -0.0011(4) -0.0043(4) -0.0090(5)
C00Q 0.0243(6) 0.0203(6) 0.0251(6) -0.0019(4) -0.0017(5) -0.0111(5)
C00R 0.0232(6) 0.0220(6) 0.0235(6) -0.0045(5) 0.0018(5) -0.0075(5)
C00S 0.0353(7) 0.0194(6) 0.0177(6) -0.0008(4) 0.0004(5) -0.0094(5)
C00T 0.0238(6) 0.0234(6) 0.0212(6) -0.0007(5) 0.0000(4) -0.0089(5)
C00U 0.0254(6) 0.0226(6) 0.0265(6) -0.0041(5) -0.0039(5) -0.0085(5)
C00V 0.0276(6) 0.0272(6) 0.0196(6) -0.0033(5) -0.0034(5) -0.0134(5)
C00W 0.0229(6) 0.0208(6) 0.0276(6) -0.0036(5) -0.0015(5) -0.0100(5)
C00X 0.0235(6) 0.0216(6) 0.0249(6) -0.0033(5) -0.0017(5) -0.0120(5)
C00Y 0.0319(6) 0.0220(6) 0.0219(6) -0.0026(5) -0.0037(5) -0.0137(5)
C00Z 0.0278(6) 0.0219(6) 0.0261(6) -0.0017(5) 0.0046(5) -0.0125(5)
C010 0.0205(5) 0.0217(6) 0.0211(6) -0.0012(4) -0.0036(4) -0.0082(5)
C011 0.0250(6) 0.0310(6) 0.0188(6) -0.0042(5) -0.0010(5) -0.0105(5)
C012 0.0230(6) 0.0217(6) 0.0227(6) -0.0060(5) 0.0001(5) -0.0089(5)
C013 0.0258(6) 0.0231(6) 0.0211(6) -0.0025(4) -0.0032(5) -0.0108(5)
C014 0.0308(6) 0.0271(6) 0.0196(6) -0.0073(5) 0.0021(5) -0.0136(5)
C015 0.0233(6) 0.0235(6) 0.0311(7) -0.0058(5) -0.0006(5) -0.0100(5)
C016 0.0244(6) 0.0216(6) 0.0274(6) 0.0028(5) 0.0033(5) -0.0088(5)
C017 0.0352(7) 0.0217(6) 0.0240(6) -0.0018(5) -0.0042(5) -0.0149(5)
C018 0.0374(7) 0.0198(6) 0.0234(6) -0.0037(5) 0.0055(5) -0.0130(5)
C019 0.0251(6) 0.0207(6) 0.0324(7) -0.0046(5) 0.0054(5) -0.0113(5)
C01A 0.0261(6) 0.0227(6) 0.0220(6) -0.0039(4) 0.0002(5) -0.0151(5)
C01B 0.0279(6) 0.0267(6) 0.0256(6) 0.0025(5) -0.0055(5) -0.0151(5)
C01C 0.0264(6) 0.0204(6) 0.0233(6) -0.0025(5) 0.0011(5) -0.0070(5)
C01D 0.0287(6) 0.0206(6) 0.0340(7) -0.0032(5) 0.0042(5) -0.0137(5)
C01E 0.0332(7) 0.0269(6) 0.0235(6) 0.0015(5) -0.0065(5) -0.0185(5)
C01F 0.0290(6) 0.0282(6) 0.0260(6) -0.0025(5) 0.0030(5) -0.0102(5)
C01G 0.0244(6) 0.0238(6) 0.0374(7) -0.0083(5) -0.0026(5) -0.0112(5)
C01H 0.0273(6) 0.0195(6) 0.0338(7) -0.0046(5) 0.0042(5) -0.0105(5)
C01I 0.0422(7) 0.0219(6) 0.0215(6) -0.0017(5) -0.0023(5) -0.0134(5)
C01J 0.0310(6) 0.0249(6) 0.0264(6) -0.0071(5) 0.0025(5) -0.0149(5)
C01K 0.0267(6) 0.0340(7) 0.0214(6) 0.0027(5) -0.0009(5) -0.0156(5)
C01L 0.0400(7) 0.0313(7) 0.0244(6) -0.0068(5) 0.0071(5) -0.0175(6)
C01M 0.0404(7) 0.0214(6) 0.0311(7) -0.0033(5) 0.0097(6) -0.0164(6)
C01N 0.0443(8) 0.0348(7) 0.0190(6) -0.0020(5) -0.0018(5) -0.0254(6)
C01O 0.0274(6) 0.0256(6) 0.0464(8) -0.0094(6) 0.0064(6) -0.0154(5)

loop_
_atom_type_symbol
_atom_type_description
_atom_type_scat_dispersion_real
_atom_type_scat_dispersion_imag
_atom_type_scat_source
C C 0.0181 0.0091 'International Tables Vol C Tables 4.2.6.8 and 6.1.1.4'
H H 0.0000 0.0000 'International Tables Vol C Tables 4.2.6.8 and 6.1.1.4'
B B 0.0090 0.0039 'International Tables Vol C Tables 4.2.6.8 and 6.1.1.4'
O O 0.0492 0.0322 'International Tables Vol C Tables 4.2.6.8 and 6.1.1.4'

loop_
_geom_angle_atom_site_label_1
_geom_angle_atom_site_label_2
_geom_angle_atom_site_label_3
_geom_angle
_geom_angle_site_symmetry_1
_geom_angle_site_symmetry_3
_geom_angle_publ_flag
B1 O001 C00A 104.94(9) . . ?
O001 B1 O006 111.77(10) . . ?
O001 B1 C00J 123.62(11) . . ?
O006 B1 C00J 123.71(11) . . ?
C00E O002 B3 104.73(9) . . ?
O004 B2 O003 111.53(10) . . ?
O004 B2 C00N 123.03(11) . . ?
O003 B2 C00N 125.42(11) . . ?
C00F O003 B2 104.78(9) . . ?
O008 B3 O002 111.82(11) . . ?
O008 B3 C00I 123.10(11) . . ?
O002 B3 C00I 125.04(11) . . ?
C00G O004 B2 105.10(9) . . ?
O005 B4 O007 112.04(11) . . ?
O005 B4 C010 121.04(11) . . ?
O007 B4 C010 125.99(11) . . ?
B4 O005 C00O 104.79(10) . . ?
C00D O006 B1 104.91(9) . . ?
B4 O007 C01A 104.83(10) . . ?
B3 O008 C00P 104.95(9) . . ?
C00C C009 C00B 120.49(11) . . ?
C00C C009 H009 119.8 . . ?
C00B C009 H009 119.8 . . ?
C00H C00A C00D 122.44(11) . . ?
C00H C00A O001 128.35(11) . . ?
C00D C00A O001 109.20(10) . . ?
C009 C00B C00X 118.35(11) . . ?
C009 C00B C00N 122.47(10) . . ?
C00X C00B C00N 119.06(10) . . ?
C00S C00C C009 120.30(11) . . ?
C00S C00C H00C 119.8 . . ?
C009 C00C H00C 119.8 . . ?
C00R C00D C00A 121.95(11) . . ?
C00R C00D O006 128.88(11) . . ?
C00A C00D O006 109.16(10) . . ?
C013 C00E C00P 122.29(11) . . ?
C013 C00E O002 128.35(11) . . ?
C00P C00E O002 109.35(10) . . ?
C00T C00F C00G 122.01(11) . . ?
C00T C00F O003 128.74(11) . . ?
C00G C00F O003 109.24(10) . . ?
C01J C00G O004 128.21(11) . . ?
C01J C00G C00F 122.45(11) . . ?
O004 C00G C00F 109.33(10) . . ?
C00A C00H C00V 116.06(11) . . ?
C00A C00H H00H 122.0 . . ?
C00V C00H H00H 122.0 . . ?
C010 C00I C00M 121.42(11) . . ?
C010 C00I B3 119.26(11) . . ?
C00M C00I B3 119.32(10) . . ?
C00N C00J C00K 121.71(11) . . ?
C00N C00J B1 126.31(11) . . ?
C00K C00J B1 111.97(10) . . ?
C00Y C00K C015 118.79(11) . . ?
C00Y C00K C00J 119.84(11) . . ?
C015 C00K C00J 121.35(11) . . ?
C00U C00L C012 118.53(11) . . ?
C00U C00L C010 120.60(11) . . ?
C012 C00L C010 120.72(11) . . ?
C00Q C00M C00W 118.36(11) . . ?
C00Q C00M C00I 121.40(11) . . ?
C00W C00M C00I 120.24(11) . . ?
C00J C00N C00B 121.35(10) . . ?
C00J C00N B2 121.78(11) . . ?
C00B C00N B2 116.84(10) . . ?
C01F C00O C01A 122.59(12) . . ?
C01F C00O O005 127.97(12) . . ?
C01A C00O O005 109.41(10) . . ?
C011 C00P C00E 122.07(11) . . ?
C011 C00P O008 128.80(11) . . ?
C00E C00P O008 109.13(10) . . ?
C017 C00Q C00M 120.84(11) . . ?
C017 C00Q H00Q 119.6 . . ?
C00M C00Q H00Q 119.6 . . ?
C00D C00R C014 116.44(11) . . ?
C00D C00R H00R 121.8 . . ?
C014 C00R H00R 121.8 . . ?
C00Z C00S C00C 119.77(11) . . ?
C00Z C00S H00S 120.1 . . ?
C00C C00S H00S 120.1 . . ?
C00F C00T C016 116.22(12) . . ?
C00F C00T H00T 121.9 . . ?
C016 C00T H00T 121.9 . . ?
C01G C00U C00L 120.71(12) . . ?
C01G C00U H00U 119.6 . . ?
C00L C00U H00U 119.6 . . ?
C014 C00V C00H 121.87(11) . . ?
C014 C00V H00V 119.1 . . ?
C00H C00V H00V 119.1 . . ?
C019 C00W C00M 120.86(12) . . ?
C019 C00W H00W 119.6 . . ?
C00M C00W H00W 119.6 . . ?
C00Z C00X C00B 120.94(11) . . ?
C00Z C00X H00X 119.5 . . ?
C00B C00X H00X 119.5 . . ?
C01I C00Y C00K 120.83(12) . . ?
C01I C00Y H00Y 119.6 . . ?
C00K C00Y H00Y 119.6 . . ?
C00S C00Z C00X 120.15(11) . . ?
C00S C00Z H00Z 119.9 . . ?
C00X C00Z H00Z 119.9 . . ?
C00I C010 C00L 123.78(11) . . ?
C00I C010 B4 125.26(11) . . ?
C00L C010 B4 110.79(10) . . ?
C00P C011 C01K 116.15(11) . . ?
C00P C011 H011 121.9 . . ?
C01K C011 H011 121.9 . . ?
C01C C012 C00L 120.70(11) . . ?
C01C C012 H012 119.6 . . ?
C00L C012 H012 119.6 . . ?
C00E C013 C01B 116.15(11) . . ?
C00E C013 H013 121.9 . . ?
C01B C013 H013 121.9 . . ?
C00V C014 C00R 121.23(11) . . ?
C00V C014 H014 119.4 . . ?
C00R C014 H014 119.4 . . ?
C01O C015 C00K 120.08(12) . . ?
C01O C015 H015 120.0 . . ?
C00K C015 H015 120.0 . . ?
C01D C016 C00T 121.82(12) . . ?
C01D C016 H016 119.1 . . ?
C00T C016 H016 119.1 . . ?
C018 C017 C00Q 120.10(12) . . ?
C018 C017 H017 119.9 . . ?
C00Q C017 H017 119.9 . . ?
C017 C018 C019 119.68(12) . . ?
C017 C018 H018 120.2 . . ?
C019 C018 H018 120.2 . . ?
C00W C019 C018 120.10(12) . . ?
C00W C019 H019 119.9 . . ?
C018 C019 H019 119.9 . . ?
C01E C01A C00O 121.94(12) . . ?
C01E C01A O007 129.08(12) . . ?
C00O C01A O007 108.94(10) . . ?
C01K C01B C013 121.65(12) . . ?
C01K C01B H01B 119.2 . . ?
C013 C01B H01B 119.2 . . ?
C01H C01C C012 119.98(12) . . ?
C01H C01C H01C 120.0 . . ?
C012 C01C H01C 120.0 . . ?
C016 C01D C01J 121.35(11) . . ?
C016 C01D H01D 119.3 . . ?
C01J C01D H01D 119.3 . . ?
C01A C01E C01N 116.02(12) . . ?
C01A C01E H01E 122.0 . . ?
C01N C01E H01E 122.0 . . ?
C00O C01F C01L 116.09(13) . . ?
C00O C01F H01F 122.0 . . ?
C01L C01F H01F 122.0 . . ?
C01H C01G C00U 119.90(12) . . ?
C01H C01G H01G 120.0 . . ?
C00U C01G H01G 120.0 . . ?
C01G C01H C01C 120.13(12) . . ?
C01G C01H H01H 119.9 . . ?
C01C C01H H01H 119.9 . . ?
C00Y C01I C01M 119.92(13) . . ?
C00Y C01I H01I 120.0 . . ?
C01M C01I H01I 120.0 . . ?
C00G C01J C01D 116.13(12) . . ?
C00G C01J H01J 121.9 . . ?
C01D C01J H01J 121.9 . . ?
C01B C01K C011 121.68(12) . . ?
C01B C01K H01K 119.2 . . ?
C011 C01K H01K 119.2 . . ?
C01N C01L C01F 121.36(13) . . ?
C01N C01L H01L 119.3 . . ?
C01F C01L H01L 119.3 . . ?
C01I C01M C01O 120.04(12) . . ?
C01I C01M H01M 120.0 . . ?
C01O C01M H01M 120.0 . . ?
C01L C01N C01E 121.99(12) . . ?
C01L C01N H01N 119.0 . . ?
C01E C01N H01N 119.0 . . ?
C01M C01O C015 120.23(12) . . ?
C01M C01O H01O 119.9 . . ?
C015 C01O H01O 119.9 . . ?

loop_
_geom_bond_atom_site_label_1
_geom_bond_atom_site_label_2
_geom_bond_distance
_geom_bond_site_symmetry_2
_geom_bond_publ_flag
O001 B1 1.3843(16) . ?
O001 C00A 1.3879(13) . ?
B1 O006 1.3896(16) . ?
B1 C00J 1.5641(17) . ?
O002 C00E 1.3864(14) . ?
O002 B3 1.3892(16) . ?
B2 O004 1.3899(15) . ?
B2 O003 1.3916(15) . ?
B2 C00N 1.5547(17) . ?
O003 C00F 1.3902(14) . ?
B3 O008 1.3856(16) . ?
B3 C00I 1.5555(18) . ?
O004 C00G 1.3831(14) . ?
B4 O005 1.3847(16) . ?
B4 O007 1.3849(16) . ?
B4 C010 1.5668(18) . ?
O005 C00O 1.3853(14) . ?
O006 C00D 1.3859(14) . ?
O007 C01A 1.3903(15) . ?
O008 C00P 1.3868(14) . ?
C009 C00C 1.3910(17) . ?
C009 C00B 1.3995(16) . ?
C009 H009 0.9300 . ?
C00A C00H 1.3741(17) . ?
C00A C00D 1.3853(17) . ?
C00B C00X 1.3998(17) . ?
C00B C00N 1.4964(16) . ?
C00C C00S 1.3874(18) . ?
C00C H00C 0.9300 . ?
C00D C00R 1.3799(17) . ?
C00E C013 1.3818(17) . ?
C00E C00P 1.3838(17) . ?
C00F C00T 1.3792(17) . ?
C00F C00G 1.3837(17) . ?
C00G C01J 1.3794(17) . ?
C00H C00V 1.3971(17) . ?
C00H H00H 0.9300 . ?
C00I C010 1.3573(17) . ?
C00I C00M 1.4899(16) . ?
C00J C00N 1.3550(16) . ?
C00J C00K 1.4965(16) . ?
C00K C00Y 1.3970(17) . ?
C00K C015 1.3992(17) . ?
C00L C00U 1.3989(17) . ?
C00L C012 1.3996(17) . ?
C00L C010 1.4973(16) . ?
C00M C00Q 1.3952(17) . ?
C00M C00W 1.3987(17) . ?
C00O C01F 1.3768(18) . ?
C00O C01A 1.3850(18) . ?
C00P C011 1.3798(17) . ?
C00Q C017 1.3892(18) . ?
C00Q H00Q 0.9300 . ?
C00R C014 1.3964(18) . ?
C00R H00R 0.9300 . ?
C00S C00Z 1.3855(19) . ?
C00S H00S 0.9300 . ?
C00T C016 1.3980(18) . ?
C00T H00T 0.9300 . ?
C00U C01G 1.3898(18) . ?
C00U H00U 0.9300 . ?
C00V C014 1.3911(18) . ?
C00V H00V 0.9300 . ?
C00W C019 1.3856(18) . ?
C00W H00W 0.9300 . ?
C00X C00Z 1.3856(18) . ?
C00X H00X 0.9300 . ?
C00Y C01I 1.3846(17) . ?
C00Y H00Y 0.9300 . ?
C00Z H00Z 0.9300 . ?
C011 C01K 1.3980(18) . ?
C011 H011 0.9300 . ?
C012 C01C 1.3880(17) . ?
C012 H012 0.9300 . ?
C013 C01B 1.3934(17) . ?
C013 H013 0.9300 . ?
C014 H014 0.9300 . ?
C015 C01O 1.3915(18) . ?
C015 H015 0.9300 . ?
C016 C01D 1.3888(19) . ?
C016 H016 0.9300 . ?
C017 C018 1.3875(19) . ?
C017 H017 0.9300 . ?
C018 C019 1.3902(19) . ?
C018 H018 0.9300 . ?
C019 H019 0.9300 . ?
C01A C01E 1.3767(17) . ?
C01B C01K 1.3893(19) . ?
C01B H01B 0.9300 . ?
C01C C01H 1.3876(18) . ?
C01C H01C 0.9300 . ?
C01D C01J 1.4008(18) . ?
C01D H01D 0.9300 . ?
C01E C01N 1.3972(19) . ?
C01E H01E 0.9300 . ?
C01F C01L 1.3951(19) . ?
C01F H01F 0.9300 . ?
C01G C01H 1.3872(19) . ?
C01G H01G 0.9300 . ?
C01H H01H 0.9300 . ?
C01I C01M 1.385(2) . ?
C01I H01I 0.9300 . ?
C01J H01J 0.9300 . ?
C01K H01K 0.9300 . ?
C01L C01N 1.389(2) . ?
C01L H01L 0.9300 . ?
C01M C01O 1.387(2) . ?
C01M H01M 0.9300 . ?
C01N H01N 0.9300 . ?
C01O H01O 0.9300 . ?
